data_1101157
loop_
_publ_author_name
'Franken, Andreas'
'McGrath, Thomas D.'
'Stone, F. Gordon A.'

_publ_section_title
;
 Ten-Vertex Iron--Monocarborane Complexes: Synthesis and Reactivity of
 the Anion [4,9-{Fe(CO)~4~}-9,9,9-(CO)~3~-arachno-9,6-FeCB~8~H~11~]^-^
;
_journal_coden_ASTM INOCAJ
_journal_issue 6
_journal_name_full 'Inorganic Chemistry'
_journal_page_first 2669
_journal_page_last 2677
_journal_paper_doi 10.1021/ic051946i
_journal_volume 45
_journal_year 2006
_chemical_formula_sum 'C40 H39 B8 Fe N O3 P2'
_chemical_formula_weight 785.99
_space_group_IT_number 2
_symmetry_cell_setting triclinic
_symmetry_space_group_name_Hall '-P 1'
_symmetry_space_group_name_H-M 'P -1'
_cell_angle_alpha 80.587(2)
_cell_angle_beta 85.802(2)
_cell_angle_gamma 82.398(2)
_cell_formula_units_Z 2
_cell_length_a 11.6121(6)
_cell_length_b 11.7781(6)
_cell_length_c 14.4449(8)
_cell_measurement_temperature 110(2)
_cell_volume 1929.19(18)
_diffrn_ambient_temperature 110(2)
_exptl_crystal_density_diffrn 1.353
_cod_duplicate_entry 4300713
_cod_depositor_comments
;
The following automatic conversions were performed:
'_symmetry_cell_setting' value 'Triclinic' changed to 'triclinic'
according to '/home/saulius/struct/CIF-dictionaries/cif_core.dic'
dictionary named 'cif_core.dic' version 2.4.1 from 2010-06-29.

Automatic conversion script
Id: cif_fix_enum 1527 2010-12-29 10:47:43Z saulius 
;
_cod_database_code 1101157

loop_
_symmetry_equiv_pos_as_xyz
'x, y, z'
'-x, -y, -z'

loop_
_atom_site_label
_atom_site_type_symbol
_atom_site_fract_x
_atom_site_fract_y
_atom_site_fract_z
_atom_site_U_iso_or_equiv
_atom_site_adp_type
_atom_site_occupancy
_atom_site_symmetry_multiplicity
_atom_site_calc_flag
_atom_site_refinement_flags
_atom_site_disorder_assembly
_atom_site_disorder_group
C1 C 0.8886(3) 0.1156(3) 0.0751(2) 0.0270(6) Uani 1 1 d . . .
H1 H 0.898(3) 0.121(3) 0.005(3) 0.032 Uiso 1 1 d . . .
Fe2 Fe 0.73772(3) 0.15576(3) 0.14422(3) 0.02213(11) Uani 1 1 d . . .
B3 B 0.8699(3) 0.0024(3) 0.1502(2) 0.0240(6) Uani 1 1 d . . .
H3 H 0.858(3) -0.078(3) 0.123(2) 0.029 Uiso 1 1 d . . .
B4 B 1.0033(3) 0.0735(3) 0.1335(2) 0.0248(6) Uani 1 1 d . . .
H4 H 1.088(3) 0.055(3) 0.095(2) 0.030 Uiso 1 1 d . . .
B5 B 0.9110(3) 0.2146(3) 0.1343(3) 0.0272(7) Uani 1 1 d . . .
H5 H 0.934(3) 0.298(3) 0.092(2) 0.033 Uiso 1 1 d . . .
B6 B 0.8117(3) 0.0359(3) 0.2664(2) 0.0237(6) Uani 1 1 d . . .
H6 H 0.750(3) -0.023(3) 0.310(2) 0.028 Uiso 1 1 d . . .
B7 B 0.9680(3) -0.0050(3) 0.2454(2) 0.0235(6) Uani 1 1 d . . .
H7 H 1.020(3) -0.080(3) 0.268(2) 0.028 Uiso 1 1 d . . .
B8 B 0.9975(3) 0.1445(3) 0.2329(2) 0.0250(6) Uani 1 1 d . . .
H8 H 1.085(3) 0.183(3) 0.249(2) 0.030 Uiso 1 1 d . . .
B9 B 0.8433(3) 0.1947(3) 0.2535(2) 0.0263(7) Uani 1 1 d . . .
H9 H 0.806(3) 0.270(3) 0.285(2) 0.032 Uiso 1 1 d . . .
B10 B 0.9147(3) 0.0829(3) 0.3246(2) 0.0290(7) Uani 1 1 d . . .
H10 H 0.922(3) 0.078(3) 0.404(3) 0.035 Uiso 1 1 d . . .
C21 C 0.7027(2) 0.2822(2) 0.0605(2) 0.0249(6) Uani 1 1 d . . .
O21 O 0.6848(2) 0.35933(19) 0.00216(16) 0.0330(5) Uani 1 1 d . . .
C22 C 0.6510(3) 0.0749(3) 0.0884(2) 0.0292(6) Uani 1 1 d . . .
O22 O 0.5967(2) 0.0264(2) 0.04943(18) 0.0420(6) Uani 1 1 d . . .
C23 C 0.6338(2) 0.1852(3) 0.2365(2) 0.0277(6) Uani 1 1 d . . .
O23 O 0.56925(19) 0.2027(2) 0.29760(17) 0.0373(5) Uani 1 1 d . . .
P1 P 0.56448(5) 0.63087(5) 0.23650(4) 0.01354(13) Uani 1 1 d . . .
N1 N 0.62239(17) 0.60597(19) 0.33421(15) 0.0177(4) Uani 1 1 d . . .
C111 C 0.4794(2) 0.5171(2) 0.22605(17) 0.0159(5) Uani 1 1 d . . .
C112 C 0.4786(2) 0.4748(2) 0.14152(18) 0.0181(5) Uani 1 1 d . . .
H112 H 0.5264 0.5033 0.0889 0.022 Uiso 1 1 calc R . .
C113 C 0.4075(2) 0.3904(2) 0.13450(19) 0.0221(5) Uani 1 1 d . . .
H113 H 0.4072 0.3610 0.0771 0.027 Uiso 1 1 calc R . .
C114 C 0.3375(2) 0.3496(2) 0.21076(19) 0.0211(5) Uani 1 1 d . . .
H114 H 0.2894 0.2918 0.2057 0.025 Uiso 1 1 calc R . .
C115 C 0.3370(2) 0.3925(2) 0.29466(19) 0.0212(5) Uani 1 1 d . . .
H115 H 0.2877 0.3650 0.3466 0.025 Uiso 1 1 calc R . .
C116 C 0.4085(2) 0.4757(2) 0.30272(18) 0.0197(5) Uani 1 1 d . . .
H116 H 0.4090 0.5043 0.3605 0.024 Uiso 1 1 calc R . .
C121 C 0.4648(2) 0.7627(2) 0.22824(17) 0.0176(5) Uani 1 1 d . . .
C122 C 0.3582(2) 0.7703(2) 0.1882(2) 0.0233(5) Uani 1 1 d . . .
H122 H 0.3362 0.7049 0.1662 0.028 Uiso 1 1 calc R . .
C123 C 0.2841(2) 0.8735(3) 0.1804(2) 0.0274(6) Uani 1 1 d . . .
H123 H 0.2118 0.8789 0.1521 0.033 Uiso 1 1 calc R . .
C124 C 0.3144(2) 0.9684(2) 0.2134(2) 0.0266(6) Uani 1 1 d . . .
H124 H 0.2625 1.0383 0.2090 0.032 Uiso 1 1 calc R . .
C125 C 0.4212(3) 0.9615(2) 0.2530(2) 0.0258(6) Uani 1 1 d . . .
H125 H 0.4428 1.0272 0.2747 0.031 Uiso 1 1 calc R . .
C126 C 0.4965(2) 0.8586(2) 0.26077(19) 0.0217(5) Uani 1 1 d . . .
H126 H 0.5692 0.8537 0.2882 0.026 Uiso 1 1 calc R . .
C131 C 0.6653(2) 0.6455(2) 0.13567(17) 0.0165(5) Uani 1 1 d . . .
C132 C 0.6647(2) 0.7510(2) 0.07573(19) 0.0224(5) Uani 1 1 d . . .
H132 H 0.6079 0.8143 0.0857 0.027 Uiso 1 1 calc R . .
C133 C 0.7471(3) 0.7635(3) 0.0014(2) 0.0275(6) Uani 1 1 d . . .
H133 H 0.7476 0.8358 -0.0389 0.033 Uiso 1 1 calc R . .
C134 C 0.8282(2) 0.6712(3) -0.0139(2) 0.0273(6) Uani 1 1 d . . .
H134 H 0.8841 0.6800 -0.0651 0.033 Uiso 1 1 calc R . .
C135 C 0.8286(2) 0.5649(3) 0.04510(19) 0.0231(5) Uani 1 1 d . . .
H135 H 0.8844 0.5014 0.0337 0.028 Uiso 1 1 calc R . .
C136 C 0.7478(2) 0.5518(2) 0.12060(18) 0.0177(5) Uani 1 1 d . . .
H136 H 0.7485 0.4799 0.1616 0.021 Uiso 1 1 calc R . .
P2 P 0.73968(5) 0.59050(5) 0.38568(4) 0.01321(13) Uani 1 1 d . . .
C211 C 0.7493(2) 0.4558(2) 0.46528(17) 0.0158(5) Uani 1 1 d . . .
C212 C 0.6877(2) 0.3679(2) 0.44790(19) 0.0206(5) Uani 1 1 d . . .
H212 H 0.6355 0.3823 0.3984 0.025 Uiso 1 1 calc R . .
C213 C 0.7030(3) 0.2594(3) 0.5032(2) 0.0276(6) Uani 1 1 d . . .
H213 H 0.6618 0.1993 0.4911 0.033 Uiso 1 1 calc R . .
C214 C 0.7781(3) 0.2386(3) 0.5761(2) 0.0282(6) Uani 1 1 d . . .
H214 H 0.7888 0.1640 0.6132 0.034 Uiso 1 1 calc R . .
C215 C 0.8377(2) 0.3260(3) 0.59503(19) 0.0257(6) Uani 1 1 d . . .
H215 H 0.8875 0.3118 0.6461 0.031 Uiso 1 1 calc R . .
C216 C 0.8245(2) 0.4342(2) 0.53938(18) 0.0206(5) Uani 1 1 d . . .
H216 H 0.8665 0.4937 0.5515 0.025 Uiso 1 1 calc R . .
C221 C 0.8706(2) 0.5859(2) 0.31020(17) 0.0155(5) Uani 1 1 d . . .
C222 C 0.8975(2) 0.6875(2) 0.25297(18) 0.0177(5) Uani 1 1 d . . .
H222 H 0.8509 0.7592 0.2576 0.021 Uiso 1 1 calc R . .
C223 C 0.9933(2) 0.6828(2) 0.18901(19) 0.0222(5) Uani 1 1 d . . .
H223 H 1.0117 0.7513 0.1493 0.027 Uiso 1 1 calc R . .
C224 C 1.0615(2) 0.5781(3) 0.1834(2) 0.0249(6) Uani 1 1 d . . .
H224 H 1.1271 0.5755 0.1401 0.030 Uiso 1 1 calc R . .
C225 C 1.0353(2) 0.4775(2) 0.2401(2) 0.0229(5) Uani 1 1 d . . .
H225 H 1.0826 0.4061 0.2357 0.027 Uiso 1 1 calc R . .
C226 C 0.9396(2) 0.4808(2) 0.30352(18) 0.0183(5) Uani 1 1 d . . .
H226 H 0.9211 0.4117 0.3423 0.022 Uiso 1 1 calc R . .
C231 C 0.7415(2) 0.7075(2) 0.45131(17) 0.0170(5) Uani 1 1 d . . .
C232 C 0.8462(2) 0.7368(3) 0.4772(2) 0.0256(6) Uani 1 1 d . . .
H232 H 0.9181 0.6950 0.4598 0.031 Uiso 1 1 calc R . .
C233 C 0.8448(3) 0.8270(3) 0.5285(2) 0.0346(7) Uani 1 1 d . . .
H233 H 0.9157 0.8470 0.5463 0.042 Uiso 1 1 calc R . .
C234 C 0.7401(3) 0.8877(3) 0.5535(2) 0.0374(8) Uani 1 1 d . . .
H234 H 0.7396 0.9498 0.5882 0.045 Uiso 1 1 calc R . .
C235 C 0.6365(3) 0.8592(2) 0.5287(2) 0.0303(7) Uani 1 1 d . . .
H235 H 0.5651 0.9014 0.5466 0.036 Uiso 1 1 calc R . .
C236 C 0.6361(2) 0.7687(2) 0.47737(18) 0.0212(5) Uani 1 1 d . . .
H236 H 0.5647 0.7489 0.4603 0.025 Uiso 1 1 calc R . .

loop_
_atom_site_aniso_label
_atom_site_aniso_U_11
_atom_site_aniso_U_22
_atom_site_aniso_U_33
_atom_site_aniso_U_23
_atom_site_aniso_U_13
_atom_site_aniso_U_12
C1 0.0259(14) 0.0281(14) 0.0253(15) -0.0035(11) 0.0000(11) 0.0013(11)
Fe2 0.01992(19) 0.0213(2) 0.0252(2) -0.00364(15) -0.00181(15) -0.00201(15)
B3 0.0253(15) 0.0210(14) 0.0259(16) -0.0028(12) -0.0046(12) -0.0029(12)
B4 0.0225(14) 0.0195(14) 0.0310(17) -0.0024(12) -0.0005(12) 0.0007(12)
B5 0.0215(14) 0.0218(15) 0.0357(19) 0.0002(13) 0.0002(13) -0.0003(12)
B6 0.0229(14) 0.0250(15) 0.0245(16) -0.0014(12) -0.0053(12) -0.0081(12)
B7 0.0215(14) 0.0192(14) 0.0286(17) 0.0019(12) -0.0056(12) -0.0027(11)
B8 0.0205(14) 0.0210(14) 0.0345(18) -0.0057(12) -0.0027(12) -0.0039(12)
B9 0.0248(15) 0.0280(16) 0.0280(17) -0.0103(13) 0.0007(12) -0.0043(13)
B10 0.0276(16) 0.0364(18) 0.0252(17) -0.0046(14) -0.0046(13) -0.0103(14)
C21 0.0228(13) 0.0238(13) 0.0290(15) -0.0062(11) -0.0022(11) -0.0027(11)
O21 0.0375(12) 0.0306(11) 0.0288(11) -0.0009(9) -0.0060(9) 0.0016(9)
C22 0.0290(14) 0.0273(14) 0.0312(16) -0.0022(12) -0.0031(12) -0.0054(12)
O22 0.0457(14) 0.0369(13) 0.0478(15) -0.0064(11) -0.0165(12) -0.0137(11)
C23 0.0209(13) 0.0296(15) 0.0325(16) -0.0046(12) -0.0035(11) -0.0020(11)
O23 0.0272(11) 0.0469(14) 0.0355(13) -0.0064(10) 0.0032(9) 0.0008(10)
P1 0.0114(3) 0.0170(3) 0.0123(3) -0.0036(2) -0.0016(2) 0.0002(2)
N1 0.0126(9) 0.0271(11) 0.0131(10) -0.0039(8) -0.0013(7) -0.0003(8)
C111 0.0121(10) 0.0183(11) 0.0169(12) -0.0033(9) -0.0029(8) 0.0008(9)
C112 0.0156(11) 0.0259(12) 0.0140(11) -0.0063(9) 0.0004(9) -0.0035(10)
C113 0.0187(12) 0.0311(14) 0.0185(13) -0.0077(11) -0.0013(10) -0.0050(10)
C114 0.0166(11) 0.0236(12) 0.0246(14) -0.0052(10) -0.0034(10) -0.0045(10)
C115 0.0174(11) 0.0269(13) 0.0185(13) -0.0003(10) 0.0002(9) -0.0040(10)
C116 0.0164(11) 0.0269(13) 0.0158(12) -0.0045(10) -0.0006(9) -0.0016(10)
C121 0.0160(11) 0.0213(12) 0.0145(11) -0.0039(9) -0.0008(9) 0.0023(9)
C122 0.0211(12) 0.0241(13) 0.0247(14) -0.0054(11) -0.0048(10) 0.0013(10)
C123 0.0225(13) 0.0311(15) 0.0254(14) -0.0008(11) -0.0062(11) 0.0071(11)
C124 0.0263(14) 0.0245(13) 0.0247(14) -0.0018(11) 0.0034(11) 0.0075(11)
C125 0.0314(14) 0.0192(12) 0.0260(14) -0.0054(10) 0.0026(11) 0.0001(11)
C126 0.0210(12) 0.0224(12) 0.0215(13) -0.0050(10) -0.0003(10) -0.0004(10)
C131 0.0162(11) 0.0222(12) 0.0126(11) -0.0060(9) -0.0015(8) -0.0032(9)
C132 0.0266(13) 0.0235(13) 0.0183(13) -0.0045(10) -0.0018(10) -0.0061(11)
C133 0.0360(15) 0.0291(14) 0.0192(14) -0.0003(11) 0.0016(11) -0.0162(12)
C134 0.0234(13) 0.0439(17) 0.0180(13) -0.0090(12) 0.0047(10) -0.0144(12)
C135 0.0157(11) 0.0353(15) 0.0199(13) -0.0101(11) 0.0001(9) -0.0028(11)
C136 0.0157(11) 0.0239(12) 0.0143(12) -0.0051(9) -0.0006(9) -0.0027(9)
P2 0.0111(3) 0.0173(3) 0.0119(3) -0.0052(2) -0.0008(2) -0.0005(2)
C211 0.0137(10) 0.0201(11) 0.0135(11) -0.0049(9) 0.0013(8) -0.0005(9)
C212 0.0196(12) 0.0241(13) 0.0187(13) -0.0037(10) -0.0022(9) -0.0041(10)
C213 0.0287(14) 0.0234(13) 0.0304(16) -0.0007(11) -0.0008(12) -0.0071(11)
C214 0.0307(15) 0.0274(14) 0.0224(14) 0.0037(11) 0.0035(11) -0.0009(12)
C215 0.0229(13) 0.0348(15) 0.0164(13) 0.0008(11) -0.0039(10) 0.0035(11)
C216 0.0186(11) 0.0273(13) 0.0158(12) -0.0043(10) -0.0025(9) 0.0000(10)
C221 0.0127(10) 0.0220(12) 0.0130(11) -0.0051(9) -0.0016(8) -0.0027(9)
C222 0.0158(11) 0.0220(12) 0.0170(12) -0.0072(9) -0.0006(9) -0.0029(9)
C223 0.0216(12) 0.0279(13) 0.0188(13) -0.0052(10) 0.0016(10) -0.0085(11)
C224 0.0148(11) 0.0388(16) 0.0242(14) -0.0155(12) 0.0049(10) -0.0052(11)
C225 0.0153(11) 0.0301(14) 0.0252(14) -0.0142(11) 0.0016(10) 0.0005(10)
C226 0.0146(11) 0.0219(12) 0.0193(12) -0.0064(10) -0.0017(9) -0.0016(9)
C231 0.0208(12) 0.0179(11) 0.0133(11) -0.0055(9) 0.0016(9) -0.0035(9)
C232 0.0247(13) 0.0331(15) 0.0239(14) -0.0131(12) 0.0014(11) -0.0122(11)
C233 0.0413(18) 0.0425(18) 0.0284(16) -0.0168(14) 0.0060(13) -0.0262(15)
C234 0.062(2) 0.0299(16) 0.0263(16) -0.0163(13) 0.0118(15) -0.0190(15)
C235 0.0437(17) 0.0225(13) 0.0230(14) -0.0085(11) 0.0085(12) 0.0029(12)
C236 0.0256(13) 0.0214(12) 0.0155(12) -0.0040(10) 0.0020(10) 0.0008(10)

loop_
_geom_bond_atom_site_label_1
_geom_bond_atom_site_label_2
_geom_bond_distance
_geom_bond_site_symmetry_2
_geom_bond_publ_flag
C1 B3 1.603(4) . ?
C1 B4 1.608(4) . ?
C1 B5 1.610(5) . ?
C1 Fe2 1.992(3) . ?
Fe2 C23 1.777(3) . ?
Fe2 C21 1.780(3) . ?
Fe2 C22 1.787(3) . ?
Fe2 B5 2.201(3) . ?
Fe2 B3 2.205(3) . ?
Fe2 B9 2.208(3) . ?
Fe2 B6 2.221(3) . ?
B3 B7 1.833(4) . ?
B3 B4 1.839(5) . ?
B3 B6 1.846(5) . ?
B4 B8 1.769(5) . ?
B4 B7 1.775(5) . ?
B4 B5 1.855(4) . ?
B5 B8 1.824(5) . ?
B5 B9 1.833(5) . ?
B6 B10 1.709(5) . ?
B6 B7 1.831(5) . ?
B6 B9 1.930(5) . ?
B7 B10 1.697(5) . ?
B7 B8 1.816(4) . ?
B8 B10 1.699(5) . ?
B8 B9 1.828(5) . ?
B9 B10 1.693(5) . ?
C21 O21 1.141(4) . ?
C22 O22 1.138(4) . ?
C23 O23 1.142(4) . ?
P1 N1 1.575(2) . ?
P1 C111 1.798(3) . ?
P1 C131 1.801(3) . ?
P1 C121 1.803(2) . ?
N1 P2 1.575(2) . ?
C111 C116 1.392(4) . ?
C111 C112 1.393(3) . ?
C112 C113 1.394(4) . ?
C113 C114 1.380(4) . ?
C114 C115 1.387(4) . ?
C115 C116 1.389(4) . ?
C121 C122 1.391(4) . ?
C121 C126 1.393(4) . ?
C122 C123 1.387(4) . ?
C123 C124 1.380(4) . ?
C124 C125 1.390(4) . ?
C125 C126 1.392(4) . ?
C131 C132 1.393(4) . ?
C131 C136 1.397(3) . ?
C132 C133 1.387(4) . ?
C133 C134 1.377(4) . ?
C134 C135 1.394(4) . ?
C135 C136 1.389(4) . ?
P2 C211 1.796(3) . ?
P2 C231 1.799(2) . ?
P2 C221 1.805(2) . ?
C211 C212 1.399(4) . ?
C211 C216 1.401(3) . ?
C212 C213 1.389(4) . ?
C213 C214 1.386(4) . ?
C214 C215 1.386(4) . ?
C215 C216 1.388(4) . ?
C221 C226 1.396(3) . ?
C221 C222 1.397(4) . ?
C222 C223 1.394(4) . ?
C223 C224 1.385(4) . ?
C224 C225 1.382(4) . ?
C225 C226 1.388(4) . ?
C231 C236 1.396(4) . ?
C231 C232 1.399(4) . ?
C232 C233 1.389(4) . ?
C233 C234 1.382(5) . ?
C234 C235 1.377(5) . ?
C235 C236 1.396(4) . ?
